data_1544474
loop_
_publ_author_name
'Nakao, Y.'
'Ozawa, K.'
'Nemoto, Y.'
'Uesugi, F.'
'Fujii, H.'
'Mochiku, T.'

_publ_section_title
;
 Structural variation of Li2MnO3 during charge-discharge cycling
;
_journal_name_full 'Journal of the Ceramic Society of Japan'
_journal_page_first 589
_journal_page_last 594
_journal_volume 123
_journal_year 2015
_chemical_formula_sum 'Li2 Mn O3'
_chemical_name_common Li2MnO3
_space_group_IT_number 12
_space_group_name_H-M_alt 'C 1 2/m 1'
_symmetry_space_group_name_Hall '-C 2y'
_symmetry_space_group_name_H-M 'C 1 2/m 1'
_cell_angle_alpha 90
_cell_angle_beta 109.314(3)
_cell_angle_gamma 90
_cell_formula_units_Z 3
_cell_length_a 4.9329(3)
_cell_length_b 8.5351(4)
_cell_length_c 5.0260(3)
_cell_volume 199.70(2)
_cod_data_source_file Li2MnO3.cif
_cod_data_source_block Li2MnO3
_cod_database_code 1544474

loop_
_space_group_symop_operation_xyz
'x, y, z'
'-x, -y, -z'
'-x, y, -z'
'x, -y, z'
'x+1/2, y+1/2, z'
'-x+1/2, -y+1/2, -z'
'-x+1/2, y+1/2, -z'
'x+1/2, -y+1/2, z'

loop_
_atom_site_label
_atom_site_occupancy
_atom_site_fract_x
_atom_site_fract_y
_atom_site_fract_z
_atom_site_adp_type
_atom_site_B_iso_or_equiv
_atom_site_type_symbol
Li1 0.7300 0.000000 0.500000 0.000000 Biso 0.490000 Li
Mn1 0.2700 0.000000 0.500000 0.000000 Biso 0.490000 Mn
Li2 1.0 0.000000 0.000000 0.500000 Biso 1.100000 Li
Li3 1.0 0.000000 0.6590(10) 0.500000 Biso 0.700000 Li
Mn2 0.8700 0.000000 0.1692(7) 0.000000 Biso 0.490000 Mn
Li4 0.1300 0.000000 0.1692(7) 0.000000 Biso 0.490000 Li
O1 1.0 0.2197(8) 0.000000 0.2251(9) Biso 0.670000 O
O2 1.0 0.2524(7) 0.3235(4) 0.2234(5) Biso 0.560000 O
